data_4316727
loop_
_publ_author_name
'Ming-Ling Sun'
'Jian Zhang'
'Qi-Pu Lin'
'Pei-Xiu Yin'
'Yuan-Gen Yao'

_publ_section_title
;
 Multifunctional Homochiral Lanthanide Camphorates with Mixed Achiral
 Terephthalate Ligands
;
_journal_name_full 'Inorganic Chemistry'
_journal_page_first 9257
_journal_page_last 9264
_journal_paper_doi 10.1021/ic1007445
_journal_volume 49
_journal_year 2010
_chemical_absolute_configuration rmad
_chemical_formula_moiety 'C28 H36 Dy2 O14, C3 H7 N O'
_chemical_formula_sum 'C31 H43 Dy2 N O15'
_chemical_formula_weight 994.66
_chemical_name_systematic
; 
 ? 
;
_space_group_IT_number 19
_symmetry_cell_setting orthorhombic
_symmetry_space_group_name_Hall 'P 2ac 2ab'
_symmetry_space_group_name_H-M 'P 21 21 21'
_atom_sites_solution_hydrogens geom
_atom_sites_solution_primary direct
_atom_sites_solution_secondary difmap
_audit_creation_method SHELXL-97
_cell_angle_alpha 90.00
_cell_angle_beta 90.00
_cell_angle_gamma 90.00
_cell_formula_units_Z 4
_cell_length_a 12.939(3)
_cell_length_b 14.111(3)
_cell_length_c 18.910(4)
_cell_measurement_reflns_used 9391
_cell_measurement_temperature 293(2)
_cell_measurement_theta_max 27.4758
_cell_measurement_theta_min 3.0317
_cell_volume 3452.6(13)
_computing_cell_refinement 'Bruker XSCANS'
_computing_data_collection 'Bruker XSCANS'
_computing_data_reduction 'Bruker SHELXTL'
_computing_molecular_graphics 'Bruker SHELXTL'
_computing_publication_material 'Bruker SHELXTL'
_computing_structure_refinement 'SHELXL-97 (Sheldrick, 1997)'
_computing_structure_solution 'SHELXS-97 (Sheldrick, 1990)'
_diffrn_ambient_temperature 293(2)
_diffrn_measured_fraction_theta_full 0.999
_diffrn_measured_fraction_theta_max 0.999
_diffrn_measurement_device_type 'Bruker P4'
_diffrn_measurement_method '\w scans'
_diffrn_radiation_monochromator graphite
_diffrn_radiation_source 'fine-focus sealed tube'
_diffrn_radiation_type MoK\a
_diffrn_radiation_wavelength 0.71073
_diffrn_reflns_av_R_equivalents 0.0477
_diffrn_reflns_av_sigmaI/netI 0.0523
_diffrn_reflns_limit_h_max 16
_diffrn_reflns_limit_h_min -16
_diffrn_reflns_limit_k_max 18
_diffrn_reflns_limit_k_min -17
_diffrn_reflns_limit_l_max 23
_diffrn_reflns_limit_l_min -24
_diffrn_reflns_number 27019
_diffrn_reflns_theta_full 27.46
_diffrn_reflns_theta_max 27.46
_diffrn_reflns_theta_min 2.14
_diffrn_standards_decay_% none
_diffrn_standards_interval_count none
_diffrn_standards_number none
_exptl_absorpt_coefficient_mu 4.366
_exptl_absorpt_correction_T_max 0.705
_exptl_absorpt_correction_T_min 0.598
_exptl_absorpt_correction_type multi-scan
_exptl_absorpt_process_details crystalclear
_exptl_crystal_colour White
_exptl_crystal_density_diffrn 1.913
_exptl_crystal_density_method 'not measured'
_exptl_crystal_description Prism
_exptl_crystal_F_000 1952
_exptl_crystal_size_max 0.1200
_exptl_crystal_size_mid 0.1000
_exptl_crystal_size_min 0.0800
_refine_diff_density_max 1.340
_refine_diff_density_min -1.625
_refine_diff_density_rms 0.147
_refine_ls_abs_structure_details 'Flack H D (1983), Acta Cryst. A39, 876-881'
_refine_ls_abs_structure_Flack 0.022(14)
_refine_ls_extinction_method none
_refine_ls_goodness_of_fit_ref 1.139
_refine_ls_hydrogen_treatment mixed
_refine_ls_matrix_type full
_refine_ls_number_parameters 448
_refine_ls_number_reflns 7910
_refine_ls_number_restraints 182
_refine_ls_restrained_S_all 1.155
_refine_ls_R_factor_all 0.0416
_refine_ls_R_factor_gt 0.0384
_refine_ls_shift/su_max 0.002
_refine_ls_shift/su_mean 0.000
_refine_ls_structure_factor_coef Fsqd
_refine_ls_weighting_details 'calc w=1/[\s^2^(Fo^2^)+(0.0336P)^2^+1.6432P] where P=(Fo^2^+2Fc^2^)/3'
_refine_ls_weighting_scheme calc
_refine_ls_wR_factor_gt 0.0830
_refine_ls_wR_factor_ref 0.0853
_reflns_number_gt 7533
_reflns_number_total 7910
_reflns_threshold_expression >2sigma(I)
_cod_data_source_file ic1007445_si_002_5.cif
_cod_data_source_block Dy-5
_cod_depositor_comments
;
The following automatic conversions were performed:

'_symmetry_cell_setting' value 'Orthorhombic' changed to
'orthorhombic' according to the built-in table from CIF Core
dictionary named 'cif_core.dic' version 2.4.1 from
2010-06-29.

'_exptl_absorpt_correction_type' value 'Multi-scan'
changed to 'multi-scan' according to the built-in table from CIF Core
dictionary named 'cif_core.dic' version 2.4.1 from 2010-06-29.

Automatic conversion script
Id: cif_fix_values 1646 2011-03-28 12:23:43Z adriana 
;
_cod_original_cell_volume 3452.8(13)
_cod_database_code 4316727
_attachment 'Dy-5 .cif'

loop_
_symmetry_equiv_pos_as_xyz
'x, y, z'
'-x+1/2, -y, z+1/2'
'-x, y+1/2, -z+1/2'
'x+1/2, -y+1/2, -z'

loop_
_atom_site_label
_atom_site_type_symbol
_atom_site_fract_x
_atom_site_fract_y
_atom_site_fract_z
_atom_site_U_iso_or_equiv
_atom_site_adp_type
_atom_site_occupancy
_atom_site_symmetry_multiplicity
_atom_site_calc_flag
_atom_site_refinement_flags
_atom_site_disorder_assembly
_atom_site_disorder_group
Dy1 Dy 0.71270(2) 0.00075(2) 0.885328(14) 0.02059(8) Uani 1 1 d D . .
Dy2 Dy 0.77212(2) 0.020673(19) 0.671434(14) 0.01855(7) Uani 1 1 d . . .
C1 C 1.0114(5) 0.0964(4) 0.8275(4) 0.0229(13) Uani 1 1 d U . .
H1A H 0.9992 0.0691 0.8744 0.027 Uiso 1 1 calc R . .
C2 C 1.1211(6) 0.0706(5) 0.8056(4) 0.0318(15) Uani 1 1 d U . .
H2A H 1.1220 0.0481 0.7571 0.038 Uiso 1 1 calc R . .
H2B H 1.1479 0.0209 0.8358 0.038 Uiso 1 1 calc R . .
C3 C 1.1877(6) 0.1612(5) 0.8128(4) 0.0348(16) Uani 1 1 d U . .
H3A H 1.2537 0.1470 0.8346 0.042 Uiso 1 1 calc R . .
H3B H 1.1998 0.1899 0.7669 0.042 Uiso 1 1 calc R . .
C4 C 1.1227(5) 0.2274(5) 0.8604(4) 0.0261(14) Uani 1 1 d U . .
C5 C 1.0092(5) 0.2076(5) 0.8354(4) 0.0267(14) Uani 1 1 d U . .
C6 C 0.9298(5) 0.0568(5) 0.7777(3) 0.0198(14) Uani 1 1 d . . .
C7 C 1.1530(5) 0.3320(4) 0.8506(3) 0.0192(13) Uani 1 1 d . . .
C8 C 1.1400(7) 0.2002(6) 0.9378(4) 0.042(2) Uani 1 1 d U . .
H8A H 1.2103 0.2135 0.9507 0.063 Uiso 1 1 calc R . .
H8B H 1.1264 0.1338 0.9439 0.063 Uiso 1 1 calc R . .
H8C H 1.0942 0.2362 0.9673 0.063 Uiso 1 1 calc R . .
C9 C 0.9875(8) 0.2559(6) 0.7637(5) 0.042(2) Uani 1 1 d U . .
H9A H 0.9866 0.3234 0.7698 0.063 Uiso 1 1 calc R . .
H9B H 0.9217 0.2352 0.7460 0.063 Uiso 1 1 calc R . .
H9C H 1.0407 0.2390 0.7306 0.063 Uiso 1 1 calc R . .
C10 C 0.9278(6) 0.2392(6) 0.8881(5) 0.045(2) Uani 1 1 d U . .
H10A H 0.9283 0.3071 0.8915 0.067 Uiso 1 1 calc R . .
H10B H 0.9427 0.2123 0.9336 0.067 Uiso 1 1 calc R . .
H10C H 0.8610 0.2182 0.8725 0.067 Uiso 1 1 calc R . .
C11 C 0.4474(5) -0.0670(5) 0.7367(4) 0.0260(14) Uani 1 1 d U . .
C12 C 0.3601(6) -0.0686(6) 0.7915(5) 0.049(2) Uani 1 1 d U . .
H12A H 0.3880 -0.0830 0.8379 0.059 Uiso 1 1 calc R . .
H12B H 0.3270 -0.0070 0.7937 0.059 Uiso 1 1 calc R . .
C13 C 0.2855(7) -0.1399(6) 0.7715(5) 0.060(2) Uani 1 1 d U . .
H13A H 0.2224 -0.1099 0.7551 0.072 Uiso 1 1 calc R . .
H13B H 0.2689 -0.1795 0.8119 0.072 Uiso 1 1 calc R . .
C14 C 0.3325(6) -0.1998(5) 0.7127(4) 0.0315(15) Uani 1 1 d U . .
H14A H 0.2995 -0.1797 0.6685 0.038 Uiso 1 1 calc R . .
C15 C 0.4482(5) -0.1715(5) 0.7073(4) 0.0252(14) Uani 1 1 d U . .
C16 C 0.5513(5) -0.0423(5) 0.7712(4) 0.0236(14) Uani 1 1 d . . .
C17 C 0.3136(5) -0.3057(5) 0.7198(4) 0.0251(15) Uani 1 1 d . . .
C18 C 0.4243(6) 0.0058(6) 0.6789(5) 0.054(2) Uani 1 1 d U . .
H18A H 0.4233 0.0681 0.6992 0.081 Uiso 1 1 calc R . .
H18B H 0.3582 -0.0077 0.6582 0.081 Uiso 1 1 calc R . .
H18C H 0.4768 0.0026 0.6432 0.081 Uiso 1 1 calc R . .
C19 C 0.5136(8) -0.2378(6) 0.7533(5) 0.041(2) Uani 1 1 d U . .
H19A H 0.5130 -0.3003 0.7333 0.062 Uiso 1 1 calc R . .
H19B H 0.4854 -0.2398 0.8002 0.062 Uiso 1 1 calc R . .
H19C H 0.5833 -0.2147 0.7551 0.062 Uiso 1 1 calc R . .
C20 C 0.4906(7) -0.1805(7) 0.6320(4) 0.044(2) Uani 1 1 d U . .
H20A H 0.4894 -0.2458 0.6178 0.066 Uiso 1 1 calc R . .
H20B H 0.5604 -0.1574 0.6307 0.066 Uiso 1 1 calc R . .
H20C H 0.4487 -0.1438 0.6003 0.066 Uiso 1 1 calc R . .
C21 C 0.9367(5) 0.2261(5) 0.5169(4) 0.0250(15) Uani 1 1 d . . .
C22 C 0.9814(7) 0.2428(6) 0.4521(4) 0.039(2) Uani 1 1 d . . .
H22A H 0.9689 0.2005 0.4153 0.046 Uiso 1 1 calc R . .
C23 C 1.0442(7) 0.3201(6) 0.4397(4) 0.0367(19) Uani 1 1 d . . .
H23A H 1.0734 0.3297 0.3954 0.044 Uiso 1 1 calc R . .
C24 C 1.0630(5) 0.3838(5) 0.4947(4) 0.0243(15) Uani 1 1 d . . .
C25 C 1.0202(6) 0.3670(5) 0.5605(4) 0.0300(16) Uani 1 1 d . . .
H25A H 1.0335 0.4084 0.5976 0.036 Uiso 1 1 calc R . .
C26 C 0.9575(6) 0.2888(5) 0.5713(4) 0.0289(17) Uani 1 1 d . . .
H26A H 0.9290 0.2783 0.6158 0.035 Uiso 1 1 calc R . .
C27 C 0.8692(6) 0.1413(5) 0.5289(4) 0.0267(16) Uani 1 1 d . . .
C28 C 1.1304(4) 0.4689(5) 0.4818(3) 0.0210(13) Uani 1 1 d . . .
O1 O 0.8414(3) 0.0324(3) 0.8030(2) 0.0255(10) Uani 1 1 d . . .
O2 O 0.9450(4) 0.0486(4) 0.7136(2) 0.0345(13) Uani 1 1 d . . .
O3 O 1.1330(4) 0.3925(3) 0.8972(2) 0.0298(12) Uani 1 1 d . . .
O4 O 1.1987(4) 0.3591(3) 0.7949(3) 0.0345(13) Uani 1 1 d . . .
O5 O 0.6301(3) -0.0277(4) 0.7338(3) 0.0343(12) Uani 1 1 d . . .
O6 O 0.5543(4) -0.0388(4) 0.8369(3) 0.0384(13) Uani 1 1 d . . .
O7 O 0.3281(4) -0.3540(3) 0.6651(3) 0.0324(12) Uani 1 1 d . . .
O8 O 0.2851(4) -0.3380(3) 0.7790(2) 0.0291(11) Uani 1 1 d . . .
O9 O 0.8447(4) 0.1213(4) 0.5912(2) 0.0352(13) Uani 1 1 d . . .
O10 O 0.8398(5) 0.0971(4) 0.4750(3) 0.0367(13) Uani 1 1 d . . .
O11 O 1.1552(3) 0.5197(3) 0.5358(2) 0.0240(10) Uani 1 1 d . . .
O12 O 1.1583(3) 0.4882(3) 0.4201(2) 0.0255(10) Uani 1 1 d . . .
N1 N 1.1662(6) 0.0636(4) 0.5390(3) 0.063(2) Uani 1 1 d DU . .
O13 O 1.2184(8) 0.1756(5) 0.6154(5) 0.116(3) Uani 1 1 d DU . .
C29 C 1.1559(7) 0.1147(6) 0.5962(4) 0.094(3) Uani 1 1 d DU . .
H29 H 1.0978 0.1046 0.6242 0.113 Uiso 1 1 calc R . .
C30 C 1.2568(8) 0.0790(10) 0.4944(7) 0.141(5) Uani 1 1 d DU . .
H30A H 1.2993 0.1276 0.5148 0.211 Uiso 1 1 calc R . .
H30B H 1.2349 0.0982 0.4480 0.211 Uiso 1 1 calc R . .
H30C H 1.2957 0.0213 0.4910 0.211 Uiso 1 1 calc R . .
C31 C 1.0927(8) -0.0082(7) 0.5155(7) 0.119(4) Uani 1 1 d DU . .
H31A H 1.0372 -0.0127 0.5490 0.179 Uiso 1 1 calc R . .
H31B H 1.1271 -0.0683 0.5120 0.179 Uiso 1 1 calc R . .
H31C H 1.0656 0.0092 0.4701 0.179 Uiso 1 1 calc R . .
O1W O 0.7609(4) -0.1491(3) 0.8449(3) 0.0364(12) Uani 1 1 d U . .
H1WA H 0.7625 -0.1962 0.8724 0.055 Uiso 1 1 d R . .
H1WB H 0.8053 -0.1543 0.8122 0.055 Uiso 1 1 d R . .
O2W O 0.6187(5) 0.0999(4) 0.9623(3) 0.0397(15) Uani 1 1 d DU . .
H2WA H 0.635(7) 0.101(4) 1.0060(14) 0.060 Uiso 1 1 d D . .
H2WB H 0.605(6) 0.156(2) 0.949(2) 0.060 Uiso 1 1 d D . .

loop_
_atom_site_aniso_label
_atom_site_aniso_U_11
_atom_site_aniso_U_22
_atom_site_aniso_U_33
_atom_site_aniso_U_23
_atom_site_aniso_U_13
_atom_site_aniso_U_12
Dy1 0.02266(13) 0.02058(15) 0.01854(13) 0.00195(12) 0.00136(10) -0.00068(13)
Dy2 0.02093(13) 0.01826(15) 0.01647(13) 0.00125(11) 0.00112(11) -0.00093(12)
C1 0.025(3) 0.019(3) 0.025(3) -0.004(3) -0.004(3) 0.000(2)
C2 0.033(3) 0.023(3) 0.039(4) -0.001(3) -0.011(3) -0.001(3)
C3 0.027(3) 0.028(3) 0.049(4) -0.005(3) -0.005(3) -0.001(3)
C4 0.027(3) 0.021(3) 0.031(3) 0.002(3) -0.007(3) 0.000(3)
C5 0.025(3) 0.021(3) 0.033(3) 0.000(3) -0.001(3) 0.001(3)
C6 0.019(3) 0.023(4) 0.017(3) 0.003(3) -0.002(2) 0.004(3)
C7 0.024(3) 0.012(3) 0.022(3) 0.002(2) -0.003(3) -0.003(3)
C8 0.063(5) 0.030(4) 0.034(4) 0.003(3) -0.018(4) -0.013(4)
C9 0.040(5) 0.031(5) 0.055(6) 0.008(4) -0.022(4) -0.001(4)
C10 0.032(4) 0.034(5) 0.068(6) -0.013(5) 0.016(4) 0.005(4)
C11 0.021(3) 0.024(3) 0.033(3) -0.008(3) -0.007(3) 0.001(3)
C12 0.031(4) 0.051(5) 0.066(5) -0.035(4) 0.020(4) -0.009(4)
C13 0.049(4) 0.036(4) 0.096(5) -0.023(4) 0.039(4) -0.007(4)
C14 0.028(3) 0.019(3) 0.048(4) -0.004(3) 0.004(3) -0.002(3)
C15 0.025(3) 0.020(3) 0.031(3) -0.006(3) 0.003(3) -0.006(3)
C16 0.026(3) 0.012(3) 0.033(4) 0.000(3) -0.005(3) -0.005(3)
C17 0.023(3) 0.015(3) 0.037(4) 0.000(3) 0.002(3) -0.003(3)
C18 0.054(4) 0.038(5) 0.071(6) 0.014(5) -0.042(4) -0.006(4)
C19 0.040(5) 0.031(5) 0.053(5) -0.001(4) -0.007(4) 0.008(4)
C20 0.053(5) 0.051(6) 0.028(4) -0.012(4) 0.007(4) -0.016(4)
C21 0.031(4) 0.015(3) 0.029(4) -0.001(3) 0.002(3) -0.004(3)
C22 0.058(5) 0.031(5) 0.027(4) -0.006(3) 0.008(4) -0.028(4)
C23 0.055(5) 0.036(5) 0.020(3) 0.000(3) 0.010(3) -0.022(4)
C24 0.025(3) 0.023(4) 0.025(4) 0.000(3) 0.003(3) -0.005(3)
C25 0.037(4) 0.023(4) 0.030(4) -0.003(3) -0.001(3) -0.011(3)
C26 0.037(4) 0.032(4) 0.019(3) -0.001(3) 0.004(3) -0.009(3)
C27 0.032(4) 0.019(4) 0.029(4) 0.002(3) -0.009(3) -0.003(3)
C28 0.016(3) 0.020(3) 0.027(3) -0.001(3) 0.002(2) -0.001(3)
O1 0.018(2) 0.031(3) 0.028(2) 0.005(2) 0.0059(17) -0.001(2)
O2 0.029(3) 0.053(4) 0.021(2) -0.002(2) 0.001(2) -0.011(3)
O3 0.047(3) 0.023(3) 0.020(2) -0.004(2) 0.002(2) -0.013(2)
O4 0.050(3) 0.022(3) 0.032(3) -0.006(2) 0.013(3) -0.009(2)
O5 0.021(2) 0.034(3) 0.048(3) 0.003(2) 0.018(2) -0.007(2)
O6 0.037(3) 0.048(3) 0.030(3) -0.004(3) -0.008(2) -0.010(3)
O7 0.048(3) 0.021(2) 0.028(3) -0.010(2) 0.012(2) -0.012(2)
O8 0.041(3) 0.018(2) 0.028(2) -0.0023(18) 0.008(2) -0.010(2)
O9 0.048(3) 0.039(3) 0.018(2) 0.007(2) 0.002(2) -0.023(3)
O10 0.050(3) 0.032(3) 0.028(3) -0.009(2) 0.000(3) -0.022(3)
O11 0.0151(19) 0.026(3) 0.031(2) 0.000(2) -0.0008(17) 0.000(2)
O12 0.0235(19) 0.027(3) 0.026(2) -0.002(2) 0.0071(17) 0.001(2)
N1 0.061(4) 0.062(4) 0.067(4) -0.011(4) 0.004(4) -0.005(4)
O13 0.130(6) 0.075(5) 0.143(6) -0.040(5) -0.027(6) 0.001(5)
C29 0.095(6) 0.089(6) 0.100(6) -0.020(5) -0.007(5) 0.010(5)
C30 0.126(8) 0.160(9) 0.136(8) -0.004(7) 0.039(6) -0.013(7)
C31 0.109(7) 0.104(8) 0.144(8) -0.022(7) -0.014(7) -0.014(6)
O1W 0.051(3) 0.024(2) 0.034(3) 0.005(2) 0.007(2) 0.007(2)
O2W 0.058(4) 0.042(3) 0.019(2) 0.002(2) 0.005(3) 0.020(3)

loop_
_atom_type_symbol
_atom_type_description
_atom_type_scat_dispersion_real
_atom_type_scat_dispersion_imag
_atom_type_scat_source
C C 0.0033 0.0016 'International Tables Vol C Tables 4.2.6.8 and 6.1.1.4'
H H 0.0000 0.0000 'International Tables Vol C Tables 4.2.6.8 and 6.1.1.4'
O O 0.0106 0.0060 'International Tables Vol C Tables 4.2.6.8 and 6.1.1.4'
Dy Dy -0.1892 4.4098 'International Tables Vol C Tables 4.2.6.8 and 6.1.1.4'
N N 0.0061 0.0033 'International Tables Vol C Tables 4.2.6.8 and 6.1.1.4'

loop_
_geom_angle_atom_site_label_1
_geom_angle_atom_site_label_2
_geom_angle_atom_site_label_3
_geom_angle
_geom_angle_site_symmetry_1
_geom_angle_site_symmetry_3
_geom_angle_publ_flag
O11 Dy1 O10 78.97(18) 3_746 2_655 ?
O11 Dy1 O6 161.76(17) 3_746 . ?
O10 Dy1 O6 83.40(19) 2_655 . ?
O11 Dy1 O7 109.59(18) 3_746 3_656 ?
O10 Dy1 O7 140.24(19) 2_655 3_656 ?
O6 Dy1 O7 81.3(2) . 3_656 ?
O11 Dy1 O1 83.04(15) 3_746 . ?
O10 Dy1 O1 145.58(19) 2_655 . ?
O6 Dy1 O1 114.60(17) . . ?
O7 Dy1 O1 73.64(17) 3_656 . ?
O11 Dy1 O1W 96.90(18) 3_746 . ?
O10 Dy1 O1W 77.05(19) 2_655 . ?
O6 Dy1 O1W 83.60(19) . . ?
O7 Dy1 O1W 136.58(17) 3_656 . ?
O1 Dy1 O1W 76.29(17) . . ?
O11 Dy1 O2W 85.04(19) 3_746 . ?
O10 Dy1 O2W 75.37(19) 2_655 . ?
O6 Dy1 O2W 86.0(2) . . ?
O7 Dy1 O2W 67.15(17) 3_656 . ?
O1 Dy1 O2W 132.04(19) . . ?
O1W Dy1 O2W 151.43(19) . . ?
O12 Dy2 O9 78.12(17) 4_456 . ?
O12 Dy2 O5 81.74(17) 4_456 . ?
O9 Dy2 O5 149.3(2) . . ?
O12 Dy2 O8 98.50(17) 4_456 3_656 ?
O9 Dy2 O8 82.28(18) . 3_656 ?
O5 Dy2 O8 78.01(18) . 3_656 ?
O12 Dy2 O4 104.57(18) 4_456 3_746 ?
O9 Dy2 O4 134.76(19) . 3_746 ?
O5 Dy2 O4 72.87(18) . 3_746 ?
O8 Dy2 O4 139.37(16) 3_656 3_746 ?
O12 Dy2 O2 149.55(16) 4_456 . ?
O9 Dy2 O2 74.69(18) . . ?
O5 Dy2 O2 128.64(17) . . ?
O8 Dy2 O2 91.26(19) 3_656 . ?
O4 Dy2 O2 85.50(19) 3_746 . ?
O12 Dy2 O3 83.37(16) 4_456 3_746 ?
O9 Dy2 O3 84.51(17) . 3_746 ?
O5 Dy2 O3 116.01(18) . 3_746 ?
O8 Dy2 O3 165.95(16) 3_656 3_746 ?
O4 Dy2 O3 51.90(15) 3_746 3_746 ?
O2 Dy2 O3 80.63(18) . 3_746 ?
O12 Dy2 O1 159.46(14) 4_456 . ?
O9 Dy2 O1 116.54(16) . . ?
O5 Dy2 O1 78.82(16) . . ?
O8 Dy2 O1 71.06(15) 3_656 . ?
O4 Dy2 O1 75.92(16) 3_746 . ?
O2 Dy2 O1 50.54(14) . . ?
O3 Dy2 O1 111.15(15) 3_746 . ?
O12 Dy2 C7 93.28(17) 4_456 3_746 ?
O9 Dy2 C7 110.06(19) . 3_746 ?
O5 Dy2 C7 93.94(19) . 3_746 ?
O8 Dy2 C7 164.56(17) 3_656 3_746 ?
O4 Dy2 C7 25.97(17) 3_746 3_746 ?
O2 Dy2 C7 83.47(19) . 3_746 ?
O3 Dy2 C7 25.98(16) 3_746 3_746 ?
O1 Dy2 C7 94.60(16) . 3_746 ?
O12 Dy2 C6 171.43(17) 4_456 . ?
O9 Dy2 C6 93.55(19) . . ?
O5 Dy2 C6 105.04(18) . . ?
O8 Dy2 C6 78.14(18) 3_656 . ?
O4 Dy2 C6 82.69(19) 3_746 . ?
O2 Dy2 C6 24.58(16) . . ?
O3 Dy2 C6 97.99(17) 3_746 . ?
O1 Dy2 C6 26.25(15) . . ?
C7 Dy2 C6 91.50(18) 3_746 . ?
C6 C1 C2 113.0(5) . . ?
C6 C1 C5 114.4(6) . . ?
C2 C1 C5 106.4(5) . . ?
C6 C1 H1A 107.6 . . ?
C2 C1 H1A 107.6 . . ?
C5 C1 H1A 107.6 . . ?
C1 C2 C3 107.3(6) . . ?
C1 C2 H2A 110.3 . . ?
C3 C2 H2A 110.3 . . ?
C1 C2 H2B 110.3 . . ?
C3 C2 H2B 110.3 . . ?
H2A C2 H2B 108.5 . . ?
C4 C3 C2 104.3(6) . . ?
C4 C3 H3A 110.9 . . ?
C2 C3 H3A 110.9 . . ?
C4 C3 H3B 110.9 . . ?
C2 C3 H3B 110.9 . . ?
H3A C3 H3B 108.9 . . ?
C8 C4 C7 108.6(6) . . ?
C8 C4 C3 109.0(6) . . ?
C7 C4 C3 111.7(6) . . ?
C8 C4 C5 112.4(6) . . ?
C7 C4 C5 112.0(6) . . ?
C3 C4 C5 103.1(6) . . ?
C10 C5 C9 108.8(7) . . ?
C10 C5 C4 113.6(6) . . ?
C9 C5 C4 110.9(6) . . ?
C10 C5 C1 111.6(6) . . ?
C9 C5 C1 111.0(6) . . ?
C4 C5 C1 100.9(5) . . ?
O2 C6 O1 118.8(6) . . ?
O2 C6 C1 122.2(6) . . ?
O1 C6 C1 119.0(5) . . ?
O2 C6 Dy2 54.3(3) . . ?
O1 C6 Dy2 65.6(3) . . ?
C1 C6 Dy2 168.2(5) . . ?
O3 C7 O4 118.3(6) . . ?
O3 C7 C4 121.0(6) . . ?
O4 C7 C4 120.6(6) . . ?
O3 C7 Dy2 62.6(3) . 3_756 ?
O4 C7 Dy2 56.0(3) . 3_756 ?
C4 C7 Dy2 174.8(5) . 3_756 ?
C4 C8 H8A 109.5 . . ?
C4 C8 H8B 109.5 . . ?
H8A C8 H8B 109.5 . . ?
C4 C8 H8C 109.5 . . ?
H8A C8 H8C 109.5 . . ?
H8B C8 H8C 109.5 . . ?
C5 C9 H9A 109.5 . . ?
C5 C9 H9B 109.5 . . ?
H9A C9 H9B 109.5 . . ?
C5 C9 H9C 109.5 . . ?
H9A C9 H9C 109.5 . . ?
H9B C9 H9C 109.5 . . ?
C5 C10 H10A 109.5 . . ?
C5 C10 H10B 109.5 . . ?
H10A C10 H10B 109.5 . . ?
C5 C10 H10C 109.5 . . ?
H10A C10 H10C 109.5 . . ?
H10B C10 H10C 109.5 . . ?
C18 C11 C12 110.4(7) . . ?
C18 C11 C16 108.8(6) . . ?
C12 C11 C16 111.3(6) . . ?
C18 C11 C15 112.1(6) . . ?
C12 C11 C15 103.3(6) . . ?
C16 C11 C15 110.9(6) . . ?
C13 C12 C11 109.0(6) . . ?
C13 C12 H12A 109.9 . . ?
C11 C12 H12A 109.9 . . ?
C13 C12 H12B 109.9 . . ?
C11 C12 H12B 109.9 . . ?
H12A C12 H12B 108.3 . . ?
C12 C13 C14 108.1(7) . . ?
C12 C13 H13A 110.1 . . ?
C14 C13 H13A 110.1 . . ?
C12 C13 H13B 110.1 . . ?
C14 C13 H13B 110.1 . . ?
H13A C13 H13B 108.4 . . ?
C17 C14 C13 114.6(7) . . ?
C17 C14 C15 114.4(6) . . ?
C13 C14 C15 106.9(6) . . ?
C17 C14 H14A 106.8 . . ?
C13 C14 H14A 106.8 . . ?
C15 C14 H14A 106.8 . . ?
C20 C15 C19 106.2(7) . . ?
C20 C15 C14 112.7(6) . . ?
C19 C15 C14 109.8(6) . . ?
C20 C15 C11 114.1(6) . . ?
C19 C15 C11 111.9(6) . . ?
C14 C15 C11 102.2(5) . . ?
O6 C16 O5 122.0(6) . . ?
O6 C16 C11 117.4(6) . . ?
O5 C16 C11 120.6(6) . . ?
O7 C17 O8 125.4(6) . . ?
O7 C17 C14 116.0(6) . . ?
O8 C17 C14 118.7(6) . . ?
C11 C18 H18A 109.5 . . ?
C11 C18 H18B 109.5 . . ?
H18A C18 H18B 109.5 . . ?
C11 C18 H18C 109.5 . . ?
H18A C18 H18C 109.5 . . ?
H18B C18 H18C 109.5 . . ?
C15 C19 H19A 109.5 . . ?
C15 C19 H19B 109.5 . . ?
H19A C19 H19B 109.5 . . ?
C15 C19 H19C 109.5 . . ?
H19A C19 H19C 109.5 . . ?
H19B C19 H19C 109.5 . . ?
C15 C20 H20A 109.5 . . ?
C15 C20 H20B 109.5 . . ?
H20A C20 H20B 109.5 . . ?
C15 C20 H20C 109.5 . . ?
H20A C20 H20C 109.5 . . ?
H20B C20 H20C 109.5 . . ?
C22 C21 C26 118.1(7) . . ?
C22 C21 C27 121.1(7) . . ?
C26 C21 C27 120.8(6) . . ?
C21 C22 C23 122.2(7) . . ?
C21 C22 H22A 118.9 . . ?
C23 C22 H22A 118.9 . . ?
C22 C23 C24 119.1(7) . . ?
C22 C23 H23A 120.5 . . ?
C24 C23 H23A 120.5 . . ?
C25 C24 C23 119.4(6) . . ?
C25 C24 C28 121.0(6) . . ?
C23 C24 C28 119.6(6) . . ?
C24 C25 C26 120.3(7) . . ?
C24 C25 H25A 119.9 . . ?
C26 C25 H25A 119.9 . . ?
C21 C26 C25 120.9(7) . . ?
C21 C26 H26A 119.5 . . ?
C25 C26 H26A 119.5 . . ?
O9 C27 O10 125.2(7) . . ?
O9 C27 C21 118.0(6) . . ?
O10 C27 C21 116.8(6) . . ?
O12 C28 O11 123.1(6) . . ?
O12 C28 C24 119.5(6) . . ?
O11 C28 C24 117.4(5) . . ?
C6 O1 Dy1 159.7(4) . . ?
C6 O1 Dy2 88.2(3) . . ?
Dy1 O1 Dy2 112.01(17) . . ?
C6 O2 Dy2 101.2(4) . . ?
C7 O3 Dy2 91.5(4) . 3_756 ?
C7 O4 Dy2 98.1(4) . 3_756 ?
C16 O5 Dy2 171.8(5) . . ?
C16 O6 Dy1 115.6(4) . . ?
C17 O7 Dy1 141.7(4) . 3_646 ?
C17 O8 Dy2 139.4(4) . 3_646 ?
C27 O9 Dy2 150.5(5) . . ?
C27 O10 Dy1 172.7(5) . 2_654 ?
C28 O11 Dy1 129.7(4) . 3_756 ?
C28 O12 Dy2 152.1(4) . 4_556 ?
C29 N1 C31 124.7(8) . . ?
C29 N1 C30 118.6(8) . . ?
C31 N1 C30 116.7(5) . . ?
O13 C29 N1 124.1(7) . . ?
O13 C29 H29 117.9 . . ?
N1 C29 H29 117.9 . . ?
N1 C30 H30A 109.5 . . ?
N1 C30 H30B 109.5 . . ?
H30A C30 H30B 109.5 . . ?
N1 C30 H30C 109.5 . . ?
H30A C30 H30C 109.5 . . ?
H30B C30 H30C 109.5 . . ?
N1 C31 H31A 109.5 . . ?
N1 C31 H31B 109.5 . . ?
H31A C31 H31B 109.5 . . ?
N1 C31 H31C 109.5 . . ?
H31A C31 H31C 109.5 . . ?
H31B C31 H31C 109.5 . . ?
Dy1 O1W H1WA 121.2 . . ?
Dy1 O1W H1WB 119.9 . . ?
H1WA O1W H1WB 111.3 . . ?
Dy1 O2W H2WA 119(5) . . ?
Dy1 O2W H2WB 118(2) . . ?
H2WA O2W H2WB 109.0(18) . . ?

loop_
_geom_bond_atom_site_label_1
_geom_bond_atom_site_label_2
_geom_bond_distance
_geom_bond_site_symmetry_2
_geom_bond_publ_flag
Dy1 O11 2.284(4) 3_746 ?
Dy1 O10 2.290(5) 2_655 ?
Dy1 O6 2.313(5) . ?
Dy1 O7 2.321(4) 3_656 ?
Dy1 O1 2.322(4) . ?
Dy1 O1W 2.333(5) . ?
Dy1 O2W 2.357(5) . ?
Dy2 O12 2.277(4) 4_456 ?
Dy2 O9 2.281(5) . ?
Dy2 O5 2.288(4) . ?
Dy2 O8 2.325(4) 3_656 ?
Dy2 O4 2.397(5) 3_746 ?
Dy2 O2 2.407(5) . ?
Dy2 O3 2.542(5) 3_746 ?
Dy2 O1 2.650(4) . ?
Dy2 C7 2.864(6) 3_746 ?
Dy2 C6 2.909(6) . ?
C1 C6 1.521(9) . ?
C1 C2 1.522(10) . ?
C1 C5 1.577(9) . ?
C1 H1A 0.9800 . ?
C2 C3 1.549(10) . ?
C2 H2A 0.9700 . ?
C2 H2B 0.9700 . ?
C3 C4 1.546(10) . ?
C3 H3A 0.9700 . ?
C3 H3B 0.9700 . ?
C4 C8 1.530(10) . ?
C4 C7 1.538(9) . ?
C4 C5 1.567(9) . ?
C5 C10 1.516(10) . ?
C5 C9 1.544(11) . ?
C6 O2 1.233(7) . ?
C6 O1 1.287(7) . ?
C7 O3 1.255(8) . ?
C7 O4 1.267(8) . ?
C7 Dy2 2.864(6) 3_756 ?
C8 H8A 0.9600 . ?
C8 H8B 0.9600 . ?
C8 H8C 0.9600 . ?
C9 H9A 0.9600 . ?
C9 H9B 0.9600 . ?
C9 H9C 0.9600 . ?
C10 H10A 0.9600 . ?
C10 H10B 0.9600 . ?
C10 H10C 0.9600 . ?
C11 C18 1.529(10) . ?
C11 C12 1.533(10) . ?
C11 C16 1.534(9) . ?
C11 C15 1.577(9) . ?
C12 C13 1.444(11) . ?
C12 H12A 0.9700 . ?
C12 H12B 0.9700 . ?
C13 C14 1.524(10) . ?
C13 H13A 0.9700 . ?
C13 H13B 0.9700 . ?
C14 C17 1.521(9) . ?
C14 C15 1.553(9) . ?
C14 H14A 0.9800 . ?
C15 C20 1.531(10) . ?
C15 C19 1.532(11) . ?
C16 O6 1.244(8) . ?
C16 O5 1.257(8) . ?
C17 O7 1.253(8) . ?
C17 O8 1.263(8) . ?
C18 H18A 0.9600 . ?
C18 H18B 0.9600 . ?
C18 H18C 0.9600 . ?
C19 H19A 0.9600 . ?
C19 H19B 0.9600 . ?
C19 H19C 0.9600 . ?
C20 H20A 0.9600 . ?
C20 H20B 0.9600 . ?
C20 H20C 0.9600 . ?
C21 C22 1.377(10) . ?
C21 C26 1.383(9) . ?
C21 C27 1.498(9) . ?
C22 C23 1.380(10) . ?
C22 H22A 0.9300 . ?
C23 C24 1.396(10) . ?
C23 H23A 0.9300 . ?
C24 C25 1.382(10) . ?
C24 C28 1.505(9) . ?
C25 C26 1.386(10) . ?
C25 H25A 0.9300 . ?
C26 H26A 0.9300 . ?
C27 O9 1.251(8) . ?
C27 O10 1.254(8) . ?
C28 O12 1.250(7) . ?
C28 O11 1.287(7) . ?
O3 Dy2 2.542(5) 3_756 ?
O4 Dy2 2.397(5) 3_756 ?
O7 Dy1 2.321(4) 3_646 ?
O8 Dy2 2.325(4) 3_646 ?
O10 Dy1 2.290(5) 2_654 ?
O11 Dy1 2.284(4) 3_756 ?
O12 Dy2 2.277(4) 4_556 ?
N1 C29 1.305(5) . ?
N1 C31 1.458(5) . ?
N1 C30 1.461(5) . ?
O13 C29 1.236(5) . ?
C29 H29 0.9300 . ?
C30 H30A 0.9600 . ?
C30 H30B 0.9600 . ?
C30 H30C 0.9600 . ?
C31 H31A 0.9600 . ?
C31 H31B 0.9600 . ?
C31 H31C 0.9600 . ?
O1W H1WA 0.8453 . ?
O1W H1WB 0.8471 . ?
O2W H2WA 0.855(10) . ?
O2W H2WB 0.851(10) . ?

loop_
_geom_hbond_atom_site_label_D
_geom_hbond_atom_site_label_H
_geom_hbond_atom_site_label_A
_geom_hbond_distance_DH
_geom_hbond_distance_HA
_geom_hbond_distance_DA
_geom_hbond_angle_DHA
_geom_hbond_site_symmetry_A
O1W H1WA O13 0.85 1.84 2.599(8) 148.7 3_746
O1W H1WB O4 0.85 2.04 2.697(7) 134.4 3_746
O2W H2WA O3 0.855(10) 1.83(3) 2.665(7) 165(9) 4_457
